data_7022266
loop_
_publ_author_name
'Clegg, William'
'Fleming, Ben J.'
'Garc\'ia-\'Alvarez, Pablo'
'Hogg, Lorna M.'
'Kennedy, Alan R.'
'Klett, Jan'
'Mart\'inez-Mart\'inez, Antonio J'
'Mulvey, Robert E.'
'Russo, Luca'
'O'Hara, Charles T'

_publ_section_title
;
 Structural elucidation of homometallic anthracenolates synthesised via
 deprotonative metallation of anthrone.
;
_journal_issue 7
_journal_name_full 'Dalton transactions (Cambridge, England : 2003)'
_journal_page_first 2512
_journal_page_last 2519
_journal_paper_doi 10.1039/c2dt32176a
_journal_volume 42
_journal_year 2013
_chemical_formula_sum 'C24 H34 Mg N2 O'
_chemical_formula_weight 390.84
_chemical_name_systematic
;
?
;
_space_group_IT_number 14
_symmetry_cell_setting monoclinic
_symmetry_space_group_name_Hall '-P 2ybc'
_symmetry_space_group_name_H-M 'P 1 21/c 1'
_atom_sites_solution_hydrogens geom
_atom_sites_solution_primary direct
_atom_sites_solution_secondary difmap
_audit_creation_method SHELXL-97
_cell_angle_alpha 90.00
_cell_angle_beta 100.338(4)
_cell_angle_gamma 90.00
_cell_formula_units_Z 4
_cell_length_a 14.6935(8)
_cell_length_b 12.3086(6)
_cell_length_c 12.5596(5)
_cell_measurement_reflns_used 2577
_cell_measurement_temperature 123(2)
_cell_measurement_theta_max 44.9989
_cell_measurement_theta_min 4.7147
_cell_volume 2234.61(19)
_computing_data_collection CrysalisPro
_computing_molecular_graphics XSEED
_computing_publication_material SHELXL
_computing_structure_refinement 'SHELXL-97 (Sheldrick, 2008)'
_diffrn_ambient_temperature 123(2)
_diffrn_measured_fraction_theta_full 0.984
_diffrn_measured_fraction_theta_max 0.984
_diffrn_measurement_device_type 'Oxford Diffraction Gemini S'
_diffrn_measurement_method 'omega scans'
_diffrn_radiation_monochromator graphite
_diffrn_radiation_source 'fine-focus sealed tube'
_diffrn_radiation_type CuK\a
_diffrn_radiation_wavelength 1.54180
_diffrn_reflns_av_R_equivalents 0.0356
_diffrn_reflns_av_sigmaI/netI 0.0296
_diffrn_reflns_limit_h_max 13
_diffrn_reflns_limit_h_min -11
_diffrn_reflns_limit_k_max 6
_diffrn_reflns_limit_k_min -11
_diffrn_reflns_limit_l_max 7
_diffrn_reflns_limit_l_min -11
_diffrn_reflns_number 3571
_diffrn_reflns_theta_full 45.04
_diffrn_reflns_theta_max 45.04
_diffrn_reflns_theta_min 4.72
_exptl_absorpt_coefficient_mu 0.795
_exptl_absorpt_correction_T_max 1.00000
_exptl_absorpt_correction_T_min 0.81096
_exptl_absorpt_correction_type multi-scan
_exptl_absorpt_process_details
;
CrysAlisPro, Oxford Diffraction Ltd.,
Version 1.171.33.55 (release 05-01-2010 CrysAlis171 .NET)
(compiled Jan 5 2010,16:28:46)
Empirical absorption correction using spherical harmonics,
implemented in SCALE3 ABSPACK scaling algorithm.
;
_exptl_crystal_colour yellow
_exptl_crystal_density_diffrn 1.162
_exptl_crystal_density_method 'not measured'
_exptl_crystal_description plate
_exptl_crystal_F_000 848
_exptl_crystal_size_max 0.5
_exptl_crystal_size_mid 0.4
_exptl_crystal_size_min 0.03
_refine_diff_density_max 0.371
_refine_diff_density_min -0.226
_refine_diff_density_rms 0.060
_refine_ls_extinction_method none
_refine_ls_goodness_of_fit_ref 1.109
_refine_ls_hydrogen_treatment constr
_refine_ls_matrix_type full
_refine_ls_number_parameters 258
_refine_ls_number_reflns 1791
_refine_ls_number_restraints 0
_refine_ls_restrained_S_all 1.109
_refine_ls_R_factor_all 0.0733
_refine_ls_R_factor_gt 0.0648
_refine_ls_shift/su_max 0.000
_refine_ls_shift/su_mean 0.000
_refine_ls_structure_factor_coef Fsqd
_refine_ls_weighting_details 'calc w=1/[\s^2^(Fo^2^)+(0.1201P)^2^+1.8068P] where P=(Fo^2^+2Fc^2^)/3'
_refine_ls_weighting_scheme calc
_refine_ls_wR_factor_gt 0.1823
_refine_ls_wR_factor_ref 0.1878
_reflns_number_gt 1460
_reflns_number_total 1791
_reflns_threshold_expression I>2sigma(I)
_cod_data_source_file c2dt32176a.txt
_cod_data_source_block jkcben6a
_cod_original_sg_symbol_H-M P2(1)/c
_cod_database_code 7022266

loop_
_symmetry_equiv_pos_as_xyz
'x, y, z'
'-x, y+1/2, -z+1/2'
'-x, -y, -z'
'x, -y-1/2, z-1/2'

loop_
_atom_site_label
_atom_site_type_symbol
_atom_site_fract_x
_atom_site_fract_y
_atom_site_fract_z
_atom_site_U_iso_or_equiv
_atom_site_adp_type
_atom_site_occupancy
_atom_site_symmetry_multiplicity
_atom_site_calc_flag
_atom_site_refinement_flags
Mg1 Mg 0.28630(11) 0.03288(13) 0.10006(11) 0.0419(6) Uani 1 1 d .
O1 O 0.1965(2) 0.0715(3) 0.1838(3) 0.0498(11) Uani 1 1 d .
C11 C 0.0461(4) 0.2159(4) 0.1863(4) 0.0435(15) Uani 1 1 d .
H11A H 0.0718 0.2132 0.1222 0.052 Uiso 1 1 calc R
C12 C -0.0243(4) 0.2851(4) 0.1911(4) 0.0447(15) Uani 1 1 d .
H12A H -0.0474 0.3296 0.1304 0.054 Uiso 1 1 calc R
C13 C -0.0642(4) 0.2921(4) 0.2856(4) 0.0452(15) Uani 1 1 d .
H13A H -0.1130 0.3418 0.2892 0.054 Uiso 1 1 calc R
C14 C -0.0316(4) 0.2269(4) 0.3709(4) 0.0434(14) Uani 1 1 d .
H14A H -0.0592 0.2309 0.4336 0.052 Uiso 1 1 calc R
C15 C 0.0418(3) 0.1533(4) 0.3696(4) 0.0392(14) Uani 1 1 d .
C16 C 0.0777(4) 0.0893(4) 0.4593(4) 0.0431(14) Uani 1 1 d .
H16A H 0.0510 0.0943 0.5226 0.052 Uiso 1 1 calc R
C17 C 0.1515(4) 0.0182(4) 0.4586(4) 0.0417(14) Uani 1 1 d .
C18 C 0.1893(4) -0.0464(4) 0.5493(4) 0.0478(15) Uani 1 1 d .
H18A H 0.1625 -0.0428 0.6126 0.057 Uiso 1 1 calc R
C19 C 0.2624(4) -0.1129(4) 0.5486(4) 0.0503(15) Uani 1 1 d .
H19A H 0.2859 -0.1551 0.6107 0.060 Uiso 1 1 calc R
C110 C 0.3038(4) -0.1198(4) 0.4558(4) 0.0513(15) Uani 1 1 d .
H11B H 0.3551 -0.1667 0.4554 0.062 Uiso 1 1 calc R
C111 C 0.2700(4) -0.0590(4) 0.3668(4) 0.0489(15) Uani 1 1 d .
H11C H 0.2986 -0.0646 0.3049 0.059 Uiso 1 1 calc R
C112 C 0.1938(4) 0.0124(4) 0.3633(4) 0.0421(14) Uani 1 1 d .
C113 C 0.1585(4) 0.0754(4) 0.2711(4) 0.0412(14) Uani 1 1 d .
C114 C 0.0828(3) 0.1472(4) 0.2741(4) 0.0370(14) Uani 1 1 d .
N31 N 0.3196(3) 0.1892(3) 0.0345(3) 0.0449(12) Uani 1 1 d .
C311 C 0.3041(4) 0.2828(5) 0.1036(4) 0.0626(17) Uani 1 1 d .
H31A H 0.3091 0.3507 0.0643 0.094 Uiso 1 1 calc R
H31B H 0.3508 0.2821 0.1700 0.094 Uiso 1 1 calc R
H31C H 0.2423 0.2775 0.1222 0.094 Uiso 1 1 calc R
C312 C 0.4157(4) 0.1942(5) 0.0169(5) 0.0682(18) Uani 1 1 d .
H31D H 0.4265 0.2640 -0.0162 0.102 Uiso 1 1 calc R
H31E H 0.4269 0.1349 -0.0312 0.102 Uiso 1 1 calc R
H31F H 0.4579 0.1871 0.0865 0.102 Uiso 1 1 calc R
C32 C 0.2523(4) 0.1978(5) -0.0691(4) 0.0626(17) Uani 1 1 d .
H32A H 0.1920 0.2228 -0.0536 0.075 Uiso 1 1 calc R
H32B H 0.2747 0.2529 -0.1158 0.075 Uiso 1 1 calc R
C33 C 0.2391(5) 0.0941(5) -0.1277(4) 0.0698(19) Uani 1 1 d .
H33A H 0.2984 0.0719 -0.1483 0.084 Uiso 1 1 calc R
H33B H 0.1934 0.1043 -0.1951 0.084 Uiso 1 1 calc R
N34 N 0.2069(3) 0.0067(3) -0.0631(3) 0.0464(12) Uani 1 1 d .
C341 C 0.1065(4) 0.0121(5) -0.0640(5) 0.0706(19) Uani 1 1 d .
H34A H 0.0729 0.0024 -0.1382 0.106 Uiso 1 1 calc R
H34B H 0.0910 0.0831 -0.0366 0.106 Uiso 1 1 calc R
H34C H 0.0888 -0.0454 -0.0178 0.106 Uiso 1 1 calc R
C342 C 0.2273(4) -0.1001(5) -0.1092(4) 0.0622(17) Uani 1 1 d .
H34D H 0.1936 -0.1059 -0.1838 0.093 Uiso 1 1 calc R
H34E H 0.2078 -0.1588 -0.0655 0.093 Uiso 1 1 calc R
H34F H 0.2939 -0.1060 -0.1087 0.093 Uiso 1 1 calc R
C22 C 0.4753(4) -0.0945(5) 0.2187(4) 0.0591(17) Uani 1 1 d .
H22A H 0.4508 -0.1210 0.2824 0.071 Uiso 1 1 calc R
H22B H 0.5182 -0.1506 0.2002 0.071 Uiso 1 1 calc R
C23 C 0.5292(4) 0.0063(5) 0.2501(5) 0.0679(18) Uani 1 1 d .
H23A H 0.5419 0.0419 0.1837 0.082 Uiso 1 1 calc R
H23B H 0.5895 -0.0142 0.2943 0.082 Uiso 1 1 calc R
C21 C 0.3949(3) -0.0841(4) 0.1243(4) 0.0504(15) Uani 1 1 d .
H21A H 0.3633 -0.1555 0.1197 0.060 Uiso 1 1 calc R
H21B H 0.4238 -0.0791 0.0591 0.060 Uiso 1 1 calc R
C24 C 0.4831(4) 0.0877(5) 0.3129(5) 0.0781(19) Uani 1 1 d .
H24A H 0.5218 0.1528 0.3266 0.117 Uiso 1 1 calc R
H24B H 0.4749 0.0556 0.3820 0.117 Uiso 1 1 calc R
H24C H 0.4226 0.1074 0.2709 0.117 Uiso 1 1 calc R

loop_
_atom_site_aniso_label
_atom_site_aniso_U_11
_atom_site_aniso_U_22
_atom_site_aniso_U_33
_atom_site_aniso_U_23
_atom_site_aniso_U_13
_atom_site_aniso_U_12
Mg1 0.0543(12) 0.0494(12) 0.0226(11) 0.0002(8) 0.0084(8) 0.0038(8)
O1 0.060(2) 0.069(3) 0.022(2) 0.0032(17) 0.0135(18) 0.0111(18)
C11 0.056(4) 0.054(4) 0.021(3) 0.000(3) 0.009(3) -0.003(3)
C12 0.055(4) 0.058(4) 0.021(3) 0.005(3) 0.007(3) 0.002(3)
C13 0.056(4) 0.052(4) 0.029(4) -0.001(3) 0.009(3) 0.001(3)
C14 0.057(4) 0.053(4) 0.024(3) -0.005(3) 0.015(3) -0.004(3)
C15 0.047(3) 0.051(4) 0.020(3) -0.003(3) 0.007(3) -0.008(3)
C16 0.064(4) 0.043(3) 0.025(3) 0.000(3) 0.016(3) -0.008(3)
C17 0.056(4) 0.046(3) 0.022(4) -0.005(3) 0.004(3) -0.008(3)
C18 0.068(4) 0.057(4) 0.020(3) 0.002(3) 0.009(3) -0.009(3)
C19 0.071(4) 0.049(4) 0.030(4) 0.011(3) 0.008(3) 0.003(3)
C110 0.064(4) 0.049(4) 0.041(4) 0.007(3) 0.010(3) 0.000(3)
C111 0.061(4) 0.054(4) 0.031(4) 0.003(3) 0.009(3) -0.003(3)
C112 0.055(4) 0.048(4) 0.022(4) -0.004(3) 0.004(3) -0.004(3)
C113 0.055(4) 0.052(4) 0.016(4) -0.006(3) 0.006(3) -0.005(3)
C114 0.050(3) 0.042(3) 0.019(3) 0.000(3) 0.008(3) -0.004(3)
N31 0.056(3) 0.047(3) 0.030(3) 0.000(2) 0.004(2) 0.006(2)
C311 0.074(4) 0.056(4) 0.054(4) -0.007(3) 0.002(3) 0.002(3)
C312 0.066(4) 0.070(4) 0.075(4) 0.016(3) 0.028(3) 0.004(3)
C32 0.095(5) 0.057(4) 0.032(4) 0.008(3) 0.000(3) 0.005(3)
C33 0.107(5) 0.062(4) 0.035(4) 0.004(4) -0.003(3) 0.000(4)
N34 0.061(3) 0.048(3) 0.029(3) 0.003(2) 0.006(2) 0.000(2)
C341 0.059(4) 0.090(5) 0.057(4) -0.019(3) -0.006(3) 0.011(3)
C342 0.075(4) 0.076(5) 0.033(3) -0.010(3) 0.004(3) 0.002(3)
C22 0.066(4) 0.068(5) 0.041(4) -0.008(3) 0.004(3) 0.012(3)
C23 0.078(4) 0.068(4) 0.054(4) 0.000(3) 0.003(3) 0.010(4)
C21 0.061(4) 0.054(4) 0.034(3) 0.000(3) 0.004(3) 0.000(3)
C24 0.087(5) 0.082(5) 0.063(4) -0.011(4) 0.005(4) 0.004(4)

loop_
_atom_type_symbol
_atom_type_description
_atom_type_scat_dispersion_real
_atom_type_scat_dispersion_imag
_atom_type_scat_source
C C 0.0181 0.0091 'International Tables Vol C Tables 4.2.6.8 and 6.1.1.4'
H H 0.0000 0.0000 'International Tables Vol C Tables 4.2.6.8 and 6.1.1.4'
O O 0.0492 0.0322 'International Tables Vol C Tables 4.2.6.8 and 6.1.1.4'
Mg Mg 0.1719 0.1771 'International Tables Vol C Tables 4.2.6.8 and 6.1.1.4'
N N 0.0311 0.0180 'International Tables Vol C Tables 4.2.6.8 and 6.1.1.4'

loop_
_geom_angle_atom_site_label_1
_geom_angle_atom_site_label_2
_geom_angle_atom_site_label_3
_geom_angle
O1 Mg1 C21 132.08(18)
O1 Mg1 N31 102.39(16)
C21 Mg1 N31 115.93(19)
O1 Mg1 N34 104.46(17)
C21 Mg1 N34 107.06(18)
N31 Mg1 N34 83.95(15)
C113 O1 Mg1 156.2(3)
C12 C11 C114 122.0(5)
C12 C11 H11A 119.0
C114 C11 H11A 119.0
C11 C12 C13 120.7(5)
C11 C12 H12A 119.7
C13 C12 H12A 119.7
C14 C13 C12 119.1(5)
C14 C13 H13A 120.5
C12 C13 H13A 120.5
C13 C14 C15 122.3(5)
C13 C14 H14A 118.9
C15 C14 H14A 118.9
C16 C15 C14 122.1(5)
C16 C15 C114 119.2(5)
C14 C15 C114 118.6(5)
C17 C16 C15 122.0(5)
C17 C16 H16A 119.0
C15 C16 H16A 119.0
C16 C17 C18 122.7(5)
C16 C17 C112 119.1(5)
C18 C17 C112 118.2(5)
C19 C18 C17 122.1(5)
C19 C18 H18A 118.9
C17 C18 H18A 118.9
C18 C19 C110 120.2(5)
C18 C19 H19A 119.9
C110 C19 H19A 119.9
C111 C110 C19 119.8(5)
C111 C110 H11B 120.1
C19 C110 H11B 120.1
C110 C111 C112 122.3(5)
C110 C111 H11C 118.8
C112 C111 H11C 118.8
C113 C112 C111 122.5(5)
C113 C112 C17 120.1(5)
C111 C112 C17 117.4(5)
O1 C113 C112 120.9(5)
O1 C113 C114 119.6(4)
C112 C113 C114 119.5(5)
C11 C114 C113 122.6(5)
C11 C114 C15 117.4(5)
C113 C114 C15 120.0(5)
C312 N31 C311 107.9(4)
C312 N31 C32 111.8(4)
C311 N31 C32 108.0(4)
C312 N31 Mg1 112.3(3)
C311 N31 Mg1 113.3(3)
C32 N31 Mg1 103.5(3)
N31 C311 H31A 109.5
N31 C311 H31B 109.5
H31A C311 H31B 109.5
N31 C311 H31C 109.5
H31A C311 H31C 109.5
H31B C311 H31C 109.5
N31 C312 H31D 109.5
N31 C312 H31E 109.5
H31D C312 H31E 109.5
N31 C312 H31F 109.5
H31D C312 H31F 109.5
H31E C312 H31F 109.5
C33 C32 N31 112.6(4)
C33 C32 H32A 109.1
N31 C32 H32A 109.1
C33 C32 H32B 109.1
N31 C32 H32B 109.1
H32A C32 H32B 107.8
C32 C33 N34 112.6(5)
C32 C33 H33A 109.1
N34 C33 H33A 109.1
C32 C33 H33B 109.1
N34 C33 H33B 109.1
H33A C33 H33B 107.8
C33 N34 C341 112.5(4)
C33 N34 C342 108.9(4)
C341 N34 C342 108.0(4)
C33 N34 Mg1 103.7(3)
C341 N34 Mg1 111.3(3)
C342 N34 Mg1 112.5(3)
N34 C341 H34A 109.5
N34 C341 H34B 109.5
H34A C341 H34B 109.5
N34 C341 H34C 109.5
H34A C341 H34C 109.5
H34B C341 H34C 109.5
N34 C342 H34D 109.5
N34 C342 H34E 109.5
H34D C342 H34E 109.5
N34 C342 H34F 109.5
H34D C342 H34F 109.5
H34E C342 H34F 109.5
C23 C22 C21 116.1(5)
C23 C22 H22A 108.3
C21 C22 H22A 108.3
C23 C22 H22B 108.3
C21 C22 H22B 108.3
H22A C22 H22B 107.4
C22 C23 C24 115.1(5)
C22 C23 H23A 108.5
C24 C23 H23A 108.5
C22 C23 H23B 108.5
C24 C23 H23B 108.5
H23A C23 H23B 107.5
C22 C21 Mg1 128.7(4)
C22 C21 H21A 105.1
Mg1 C21 H21A 105.1
C22 C21 H21B 105.1
Mg1 C21 H21B 105.1
H21A C21 H21B 105.9
C23 C24 H24A 109.5
C23 C24 H24B 109.5
H24A C24 H24B 109.5
C23 C24 H24C 109.5
H24A C24 H24C 109.5
H24B C24 H24C 109.5

loop_
_geom_bond_atom_site_label_1
_geom_bond_atom_site_label_2
_geom_bond_distance
Mg1 O1 1.890(4)
Mg1 C21 2.130(5)
Mg1 N31 2.183(4)
Mg1 N34 2.193(4)
O1 C113 1.318(6)
C11 C12 1.349(7)
C11 C114 1.418(7)
C11 H11A 0.9500
C12 C13 1.418(7)
C12 H12A 0.9500
C13 C14 1.354(7)
C13 H13A 0.9500
C14 C15 1.411(7)
C14 H14A 0.9500
C15 C16 1.398(7)
C15 C114 1.437(7)
C16 C17 1.394(7)
C16 H16A 0.9500
C17 C18 1.418(7)
C17 C112 1.447(7)
C18 C19 1.350(7)
C18 H18A 0.9500
C19 C110 1.411(7)
C19 H19A 0.9500
C110 C111 1.363(7)
C110 H11B 0.9500
C111 C112 1.418(7)
C111 H11C 0.9500
C112 C113 1.413(7)
C113 C114 1.426(7)
N31 C312 1.469(6)
N31 C311 1.485(6)
N31 C32 1.490(6)
C311 H31A 0.9800
C311 H31B 0.9800
C311 H31C 0.9800
C312 H31D 0.9800
C312 H31E 0.9800
C312 H31F 0.9800
C32 C33 1.469(8)
C32 H32A 0.9900
C32 H32B 0.9900
C33 N34 1.475(7)
C33 H33A 0.9900
C33 H33B 0.9900
N34 C341 1.476(7)
N34 C342 1.488(7)
C341 H34A 0.9800
C341 H34B 0.9800
C341 H34C 0.9800
C342 H34D 0.9800
C342 H34E 0.9800
C342 H34F 0.9800
C22 C23 1.487(8)
C22 C21 1.522(7)
C22 H22A 0.9900
C22 H22B 0.9900
C23 C24 1.509(8)
C23 H23A 0.9900
C23 H23B 0.9900
C21 H21A 0.9900
C21 H21B 0.9900
C24 H24A 0.9800
C24 H24B 0.9800
C24 H24C 0.9800

loop_
_geom_torsion_atom_site_label_1
_geom_torsion_atom_site_label_2
_geom_torsion_atom_site_label_3
_geom_torsion_atom_site_label_4
_geom_torsion
C21 Mg1 O1 C113 15.3(9)
N31 Mg1 O1 C113 -127.9(8)
N34 Mg1 O1 C113 145.2(8)
C114 C11 C12 C13 0.4(7)
C11 C12 C13 C14 -1.1(7)
C12 C13 C14 C15 1.1(7)
C13 C14 C15 C16 177.4(4)
C13 C14 C15 C114 -0.4(7)
C14 C15 C16 C17 -178.7(4)
C114 C15 C16 C17 -0.9(7)
C15 C16 C17 C18 179.3(4)
C15 C16 C17 C112 1.6(7)
C16 C17 C18 C19 -178.3(5)
C112 C17 C18 C19 -0.5(7)
C17 C18 C19 C110 0.1(8)
C18 C19 C110 C111 0.2(8)
C19 C110 C111 C112 0.1(8)
C110 C111 C112 C113 -179.9(5)
C110 C111 C112 C17 -0.5(7)
C16 C17 C112 C113 -2.1(7)
C18 C17 C112 C113 -179.9(4)
C16 C17 C112 C111 178.5(4)
C18 C17 C112 C111 0.7(7)
Mg1 O1 C113 C112 -8.8(11)
Mg1 O1 C113 C114 168.9(6)
C111 C112 C113 O1 -1.0(7)
C17 C112 C113 O1 179.7(4)
C111 C112 C113 C114 -178.7(4)
C17 C112 C113 C114 2.0(7)
C12 C11 C114 C113 -178.6(5)
C12 C11 C114 C15 0.3(7)
O1 C113 C114 C11 -0.2(7)
C112 C113 C114 C11 177.5(4)
O1 C113 C114 C15 -179.0(4)
C112 C113 C114 C15 -1.3(7)
C16 C15 C114 C11 -178.1(4)
C14 C15 C114 C11 -0.3(7)
C16 C15 C114 C113 0.8(7)
C14 C15 C114 C113 178.6(4)
O1 Mg1 N31 C312 149.4(3)
C21 Mg1 N31 C312 -1.1(4)
N34 Mg1 N31 C312 -107.1(4)
O1 Mg1 N31 C311 26.8(3)
C21 Mg1 N31 C311 -123.6(3)
N34 Mg1 N31 C311 130.3(3)
O1 Mg1 N31 C32 -89.9(3)
C21 Mg1 N31 C32 119.7(3)
N34 Mg1 N31 C32 13.6(3)
C312 N31 C32 C33 80.8(6)
C311 N31 C32 C33 -160.6(5)
Mg1 N31 C32 C33 -40.3(5)
N31 C32 C33 N34 58.0(7)
C32 C33 N34 C341 80.5(6)
C32 C33 N34 C342 -159.9(5)
C32 C33 N34 Mg1 -39.9(5)
O1 Mg1 N34 C33 114.4(3)
C21 Mg1 N34 C33 -102.2(4)
N31 Mg1 N34 C33 13.1(3)
O1 Mg1 N34 C341 -6.8(4)
C21 Mg1 N34 C341 136.7(4)
N31 Mg1 N34 C341 -108.0(4)
O1 Mg1 N34 C342 -128.1(3)
C21 Mg1 N34 C342 15.3(4)
N31 Mg1 N34 C342 130.6(4)
C21 C22 C23 C24 76.2(7)
C23 C22 C21 Mg1 -49.9(7)
O1 Mg1 C21 C22 -57.8(6)
N31 Mg1 C21 C22 81.7(5)
N34 Mg1 C21 C22 173.3(4)
